data_4507693
loop_
_publ_author_name
'Villa, Eric M.'
'Alekseev, Evgeny V.'
'Depmeier, Wulf'
'Albrecht-Schmitt, Thomas E.'

_publ_section_title
;
 Syntheses, Structures, and Comparisons of Thallium Uranium Phosphites,
 Mixed Phosphate-Phosphites, and Phosphate
;
_journal_issue 4
_journal_name_full 'Crystal Growth &amp; Design'
_journal_page_first 1721
_journal_paper_doi 10.1021/cg400046a
_journal_volume 13
_journal_year 2013
_chemical_formula_moiety Tl6[(UO2)5(H2O)(HPO3)8]*2H2O
_chemical_formula_sum 'H0 O37 P8 Tl6 U5'
_chemical_formula_weight 3256.13
_chemical_melting_point ?
_chemical_name_common 'Thallium Uranyl(VI) Phosphite'
_chemical_name_systematic
; 
 ? 
;
_space_group_IT_number 14
_symmetry_cell_setting monoclinic
_symmetry_space_group_name_Hall '-P 2yn'
_symmetry_space_group_name_H-M 'P 1 21/n 1'
_atom_sites_solution_hydrogens none
_atom_sites_solution_primary direct
_atom_sites_solution_secondary difmap
_audit_creation_method SHELXL-97
_cell_angle_alpha 90.00
_cell_angle_beta 91.203(8)
_cell_angle_gamma 90.00
_cell_formula_units_Z 4
_cell_length_a 14.7052(16)
_cell_length_b 10.4480(11)
_cell_length_c 26.641(3)
_cell_measurement_reflns_used 7587
_cell_measurement_temperature 100(2)
_cell_measurement_theta_max 25.68
_cell_measurement_theta_min 1.57
_cell_volume 4092.2(8)
_computing_cell_refinement 'smart saint'
_computing_data_collection smart
_computing_data_reduction SAINT
_computing_molecular_graphics 'SHELXP-97 (Sheldrick, 1997)'
_computing_publication_material 'SHELXCIF-97 (Sheldrick, 2000)'
_computing_structure_refinement 'SHELXL-97 (Sheldrick, 2008)'
_computing_structure_solution 'SHELXS-97 (Sheldrick, 2008)'
_diffrn_ambient_temperature 100(2)
_diffrn_detector_area_resol_mean 0
_diffrn_measured_fraction_theta_full 0.978
_diffrn_measured_fraction_theta_max 0.978
_diffrn_measurement_device_type 'BRUKER apex II'
_diffrn_measurement_method '0.5 wide w/ exposures'
_diffrn_radiation_monochromator 'Quazar optics'
_diffrn_radiation_source 'Imus microfocused'
_diffrn_radiation_type MoK\a
_diffrn_radiation_wavelength 0.71073
_diffrn_reflns_av_R_equivalents 0.1843
_diffrn_reflns_av_sigmaI/netI 0.1535
_diffrn_reflns_limit_h_max 17
_diffrn_reflns_limit_h_min -17
_diffrn_reflns_limit_k_max 12
_diffrn_reflns_limit_k_min -11
_diffrn_reflns_limit_l_max 32
_diffrn_reflns_limit_l_min -32
_diffrn_reflns_number 32628
_diffrn_reflns_theta_full 25.68
_diffrn_reflns_theta_max 25.68
_diffrn_reflns_theta_min 1.57
_exptl_absorpt_coefficient_mu 43.652
_exptl_absorpt_correction_T_max 0.099
_exptl_absorpt_correction_T_min 0.032
_exptl_absorpt_correction_type numerical
_exptl_absorpt_process_details SHELTXPREP
_exptl_crystal_colour Green-Yellow
_exptl_crystal_density_diffrn 5.285
_exptl_crystal_density_meas ?
_exptl_crystal_density_method 'not measured'
_exptl_crystal_description Block
_exptl_crystal_F_000 5448
_exptl_crystal_size_max 0.110
_exptl_crystal_size_mid 0.072
_exptl_crystal_size_min 0.053
_refine_diff_density_max 4.078
_refine_diff_density_min -3.948
_refine_diff_density_rms 0.607
_refine_ls_extinction_method none
_refine_ls_goodness_of_fit_ref 0.976
_refine_ls_hydrogen_treatment none
_refine_ls_matrix_type full
_refine_ls_number_parameters 469
_refine_ls_number_reflns 7587
_refine_ls_number_restraints 0
_refine_ls_restrained_S_all 0.976
_refine_ls_R_factor_all 0.1266
_refine_ls_R_factor_gt 0.0781
_refine_ls_shift/su_max 0.001
_refine_ls_shift/su_mean 0.000
_refine_ls_structure_factor_coef Fsqd
_refine_ls_weighting_details 'calc w=1/[\s^2^(Fo^2^)+(0.0871P)^2^+0.0000P] where P=(Fo^2^+2Fc^2^)/3'
_refine_ls_weighting_scheme calc
_refine_ls_wR_factor_gt 0.1805
_refine_ls_wR_factor_ref 0.2042
_reflns_number_gt 4459
_reflns_number_total 7587
_reflns_threshold_expression >2sigma(I)
_cod_data_source_file cg400046a_si_002.cif
_cod_data_source_block Tl_U(VI)_PO3_#2
_cod_depositor_comments
;
The following automatic conversions were performed:

'_chemical_melting_point' value 'N/A' was changed to '?' - the value
is undefined or not given.

'_symmetry_cell_setting' value
'Monoclinic' changed to 'monoclinic' according to
/home/saulius/struct/CIF-dictionaries/cif_core.dic dictionary named
'cif_core.dic' version 2.4.2 from 2011-04-26.

Automatic conversion script
Id: cif_fix_values 1891 2012-01-12 08:04:46Z andrius 

The following automatic conversions were performed:

'_exptl_crystal_density_meas' value 'N/A' was changed to '?' - the
value is perceived as not measured.

Automatic conversion script
Id: cif_fix_values 3008 2015-01-20 13:52:24Z robertas 
;
_cod_original_cell_volume 4092.3(8)
_cod_original_sg_symbol_H-M P21/n
_cod_database_code 4507693

loop_
_symmetry_equiv_pos_as_xyz
'x, y, z'
'-x+1/2, y+1/2, -z+1/2'
'-x, -y, -z'
'x-1/2, -y-1/2, z-1/2'

loop_
_atom_site_label
_atom_site_type_symbol
_atom_site_fract_x
_atom_site_fract_y
_atom_site_fract_z
_atom_site_U_iso_or_equiv
_atom_site_adp_type
_atom_site_occupancy
_atom_site_symmetry_multiplicity
_atom_site_calc_flag
_atom_site_refinement_flags
U1 U -0.00450(8) 0.45971(13) 0.78874(4) 0.0279(3) Uani 1 1 d .
U2 U 0.26766(8) 0.45301(12) 1.04439(4) 0.0273(3) Uani 1 1 d .
U3 U 0.05339(8) -0.03143(12) 0.69576(4) 0.0251(3) Uani 1 1 d .
U4 U 0.13869(8) -0.05018(13) 1.10241(5) 0.0301(3) Uani 1 1 d .
U5 U 0.34857(8) 0.02984(12) 0.91639(4) 0.0262(3) Uani 1 1 d .
Tl1 Tl 0.28688(9) 0.61293(18) 1.17477(6) 0.0504(5) Uani 1 1 d .
Tl2 Tl 0.34567(11) 0.20177(17) 1.17196(6) 0.0515(4) Uani 1 1 d .
Tl3 Tl 0.23599(10) 0.63717(18) 0.72461(6) 0.0507(4) Uani 1 1 d .
Tl4A Tl 0.03995(17) 0.1802(2) 0.55407(12) 0.0420(6) Uani 0.90 1 d P
Tl4B Tl 0.033(3) 0.185(4) 0.5380(13) 0.084(15) Uiso 0.10 1 d P
Tl5A Tl 0.10394(16) 0.1489(3) 0.96218(12) 0.0598(7) Uani 0.80 1 d P
Tl5B Tl 0.1214(12) 0.186(2) 0.9383(7) 0.049(5) Uiso 0.10 1 d P
Tl5C Tl 0.1073(17) 0.092(3) 0.9722(10) 0.063(8) Uiso 0.10 1 d P
Tl6A Tl 0.1977(4) 0.5769(7) 0.8942(2) 0.144(2) Uani 0.75 1 d P
Tl6B Tl 0.1838(17) 0.385(3) 0.8904(11) 0.160(9) Uiso 0.15 1 d P
Tl6C Tl 0.2214(11) 0.6010(18) 0.8949(7) 0.019(3) Uiso 0.10 1 d P
P1 P 0.5111(5) 0.1422(8) 0.8293(3) 0.0267(19) Uani 1 1 d .
P2 P -0.0670(6) 0.3819(9) 0.9155(3) 0.031(2) Uani 1 1 d .
P3 P 0.1149(6) 0.3018(9) 0.6822(3) 0.033(2) Uani 1 1 d .
P4 P 0.3222(5) 0.1218(9) 1.0423(3) 0.028(2) Uani 1 1 d .
P5 P 0.3985(7) 0.3682(10) 0.9291(3) 0.039(2) Uani 1 1 d .
P6 P 0.1266(7) 0.2886(10) 1.1375(3) 0.041(2) Uani 1 1 d .
P7 P 0.0267(7) 0.1295(10) 0.8111(4) 0.045(3) Uani 1 1 d .
P8A P 0.2376(15) 0.7836(16) 0.9963(7) 0.038(4) Uani 0.60 1 d P
P8B P 0.2784(17) 0.784(3) 1.0100(10) 0.028(7) Uiso 0.40 1 d P
O1 O 0.0618(14) 0.260(2) 0.8155(8) 0.033(5) Uani 1 1 d .
O2 O -0.1132(14) 0.386(3) 0.7821(7) 0.041(7) Uani 1 1 d .
O3 O -0.0090(18) 0.450(3) 0.8739(10) 0.051(7) Uani 1 1 d .
O4 O 0.0877(16) 0.359(3) 1.1824(9) 0.050(7) Uani 1 1 d .
O5 O 0.3451(11) 0.2612(19) 1.0528(7) 0.021(5) Uani 1 1 d .
O6 O 0.2172(14) 0.344(2) 1.1195(8) 0.033(6) Uani 1 1 d .
O7 O 0.3573(17) 0.524(3) 1.0792(10) 0.053(7) Uani 1 1 d .
O8 O 0.4495(18) 0.039(3) 0.9456(9) 0.052(8) Uani 1 1 d .
O9 O 0.1781(16) 0.378(3) 1.0089(9) 0.048(7) Uani 1 1 d .
O10 O -0.1654(15) 0.420(2) 0.9132(8) 0.038(6) Uani 1 1 d .
O11 O 0.2838(14) 0.104(2) 0.9887(8) 0.035(6) Uani 1 1 d .
O12 O 0.2423(15) 0.032(3) 0.8835(7) 0.040(6) Uani 1 1 d .
O13 O 0.1326(16) 0.161(2) 0.6842(10) 0.045(7) Uani 1 1 d .
O14 O 0.0833(12) 0.049(2) 0.7734(8) 0.034(6) Uani 1 1 d .
O15 O 0.5174(14) 0.288(2) 0.8331(8) 0.033(5) Uani 1 1 d .
O16 O 0.4078(17) 0.472(2) 0.8896(7) 0.041(6) Uani 1 1 d .
O17 O -0.0460(13) 0.061(2) 0.6838(8) 0.032(5) Uani 1 1 d .
O18 O 0.1041(15) 0.534(2) 0.7958(8) 0.036(6) Uani 1 1 d .
O19 O -0.038(2) -0.152(3) 0.7608(10) 0.068(9) Uani 1 1 d .
O20 O 0.203(2) -0.127(3) 1.1478(10) 0.067(9) Uani 1 1 d .
O21 O -0.0565(15) 0.237(2) 0.9162(11) 0.047(7) Uani 1 1 d .
O22 O 0.075(2) 0.020(3) 1.0563(13) 0.079(11) Uani 1 1 d .
O23 O 0.1007(17) 0.343(2) 0.6291(8) 0.043(6) Uani 1 1 d .
O24 O 0.303(2) 0.845(3) 0.9604(11) 0.068(9) Uani 1 1 d .
O25 O 0.255(2) 0.640(3) 0.9957(9) 0.069(10) Uani 1 1 d .
O26 O 0.2636(15) 0.073(2) 1.0833(9) 0.042(6) Uiso 1 1 d .
O27 O 0.4164(13) 0.098(2) 0.8406(7) 0.027(5) Uiso 1 1 d .
O28 O 0.1361(14) 0.147(2) 1.1512(9) 0.042(6) Uiso 1 1 d .
O29 O 0.5419(14) 0.094(2) 0.7800(8) 0.035(5) Uiso 1 1 d .
O30 O 0.0386(13) 0.349(2) 0.7163(8) 0.030(5) Uiso 1 1 d .
O31 O 0.3378(14) 0.255(3) 0.9120(9) 0.042(6) Uiso 1 1 d .
O32 O 0.000(3) 0.055(4) 0.8507(17) 0.119(15) Uiso 1 1 d .
O33 O 0.3658(16) 0.436(3) 0.9754(10) 0.051(7) Uiso 1 1 d .
O34 O 0.207(2) 0.856(3) 1.0333(12) 0.077(9) Uiso 1 1 d .
O35 O 0.1548(15) -0.120(2) 0.7071(9) 0.040(6) Uiso 1 1 d .
O1W O 0.263(2) 0.371(4) 0.2427(14) 0.095(11) Uiso 1 1 d .
O2W O 0.3758(11) 0.3217(19) 0.6513(7) 0.018(4) Uiso 1 1 d .

loop_
_atom_site_aniso_label
_atom_site_aniso_U_11
_atom_site_aniso_U_22
_atom_site_aniso_U_33
_atom_site_aniso_U_23
_atom_site_aniso_U_13
_atom_site_aniso_U_12
U1 0.0310(6) 0.0249(8) 0.0286(6) -0.0036(5) 0.0163(5) -0.0031(5)
U2 0.0362(7) 0.0226(8) 0.0236(6) -0.0003(5) 0.0129(5) -0.0022(5)
U3 0.0336(6) 0.0187(7) 0.0233(6) -0.0015(5) 0.0115(5) 0.0013(5)
U4 0.0373(7) 0.0252(8) 0.0286(6) -0.0028(5) 0.0173(5) -0.0008(6)
U5 0.0334(6) 0.0220(8) 0.0236(6) -0.0007(5) 0.0123(5) 0.0013(5)
Tl1 0.0428(8) 0.0621(12) 0.0469(9) -0.0111(8) 0.0124(7) 0.0053(8)
Tl2 0.0590(9) 0.0484(12) 0.0471(9) 0.0008(8) 0.0017(7) 0.0039(8)
Tl3 0.0426(8) 0.0556(12) 0.0541(9) -0.0097(8) 0.0013(7) 0.0088(7)
Tl4A 0.0424(12) 0.0360(13) 0.0476(15) -0.0044(11) 0.0017(10) 0.0044(8)
Tl5A 0.0450(13) 0.064(2) 0.0701(19) 0.0126(17) -0.0066(12) 0.0051(13)
Tl6A 0.155(5) 0.193(6) 0.083(3) -0.002(3) -0.050(3) 0.002(4)
P1 0.036(4) 0.018(5) 0.027(4) 0.004(4) 0.007(3) 0.003(4)
P2 0.041(5) 0.020(5) 0.033(5) 0.006(4) 0.015(4) 0.002(4)
P3 0.049(5) 0.025(6) 0.026(4) 0.003(4) 0.013(4) 0.003(4)
P4 0.024(4) 0.036(6) 0.024(4) 0.000(4) 0.015(3) 0.003(4)
P5 0.065(6) 0.028(6) 0.023(4) -0.001(4) 0.021(4) 0.004(5)
P6 0.060(6) 0.031(6) 0.035(5) 0.005(4) 0.029(4) 0.002(5)
P7 0.074(7) 0.028(6) 0.035(5) -0.011(4) 0.040(5) -0.009(5)
P8A 0.058(13) 0.021(10) 0.035(9) 0.005(7) 0.035(10) 0.004(9)
O1 0.046(13) 0.015(14) 0.039(13) 0.001(10) 0.012(10) 0.000(11)
O2 0.042(13) 0.07(2) 0.015(11) 0.001(12) 0.020(10) -0.001(13)
O3 0.071(17) 0.037(18) 0.047(16) 0.007(13) 0.016(13) -0.016(14)
O4 0.059(15) 0.044(18) 0.047(15) -0.028(13) 0.026(13) 0.000(13)
O5 0.012(9) 0.015(13) 0.036(12) -0.009(9) 0.012(8) -0.008(8)
O6 0.043(13) 0.021(14) 0.036(13) 0.004(10) 0.022(10) -0.008(10)
O7 0.063(16) 0.037(19) 0.060(18) -0.013(14) 0.028(14) -0.007(14)
O8 0.085(18) 0.040(18) 0.032(13) 0.022(12) 0.035(13) 0.022(14)
O9 0.059(15) 0.05(2) 0.031(13) 0.006(12) -0.005(12) -0.027(14)
O10 0.052(14) 0.029(16) 0.033(13) -0.003(11) 0.026(11) 0.009(11)
O11 0.042(13) 0.036(16) 0.027(12) 0.007(11) 0.003(10) 0.014(11)
O12 0.053(14) 0.054(19) 0.015(11) -0.006(11) 0.017(10) -0.004(13)
O13 0.064(15) 0.012(14) 0.062(16) -0.001(12) 0.045(13) 0.003(11)
O14 0.013(10) 0.062(19) 0.027(11) -0.012(11) 0.002(8) 0.001(10)
O15 0.042(12) 0.012(13) 0.043(13) -0.002(10) 0.010(10) -0.017(10)
O16 0.076(16) 0.036(17) 0.011(10) 0.008(10) 0.015(10) -0.003(13)
O17 0.031(11) 0.025(15) 0.039(13) 0.008(11) 0.016(10) 0.003(10)
O18 0.052(14) 0.024(15) 0.033(12) -0.010(10) 0.010(11) -0.020(11)
O19 0.09(2) 0.08(2) 0.036(15) -0.001(15) 0.040(15) -0.011(18)
O20 0.11(2) 0.05(2) 0.048(17) 0.015(14) 0.001(16) 0.020(18)
O21 0.046(14) 0.009(14) 0.09(2) -0.009(13) 0.016(13) 0.002(11)
O22 0.09(2) 0.04(2) 0.10(3) 0.043(18) -0.035(19) -0.035(17)
O23 0.077(17) 0.025(15) 0.025(12) 0.010(10) -0.001(12) 0.007(13)
O24 0.12(2) 0.029(18) 0.062(18) -0.004(14) 0.065(18) -0.011(16)
O25 0.13(2) 0.05(2) 0.025(13) -0.019(13) 0.036(15) -0.042(19)

loop_
_atom_type_symbol
_atom_type_description
_atom_type_scat_dispersion_real
_atom_type_scat_dispersion_imag
_atom_type_scat_source
O O 0.0106 0.0060 'International Tables Vol C Tables 4.2.6.8 and 6.1.1.4'
H H 0.0000 0.0000 'International Tables Vol C Tables 4.2.6.8 and 6.1.1.4'
P P 0.1023 0.0942 'International Tables Vol C Tables 4.2.6.8 and 6.1.1.4'
Tl Tl -2.8358 9.6688 'International Tables Vol C Tables 4.2.6.8 and 6.1.1.4'
U U -9.6767 9.6646 'International Tables Vol C Tables 4.2.6.8 and 6.1.1.4'

loop_
_geom_angle_atom_site_label_1
_geom_angle_atom_site_label_2
_geom_angle_atom_site_label_3
_geom_angle
_geom_angle_site_symmetry_1
_geom_angle_site_symmetry_3
O2 U1 O18 179.6(10) . .
O2 U1 O3 92.1(9) . .
O18 U1 O3 87.6(10) . .
O2 U1 O30 87.8(8) . .
O18 U1 O30 92.6(8) . .
O3 U1 O30 144.3(9) . .
O2 U1 O29 89.2(9) . 2_556
O18 U1 O29 90.9(9) . 2_556
O3 U1 O29 142.0(9) . 2_556
O30 U1 O29 73.7(8) . 2_556
O2 U1 O4 84.8(10) . 3_567
O18 U1 O4 94.8(10) . 3_567
O3 U1 O4 71.8(10) . 3_567
O30 U1 O4 143.5(8) . 3_567
O29 U1 O4 70.5(9) 2_556 3_567
O2 U1 O1 90.8(10) . .
O18 U1 O1 89.4(9) . .
O3 U1 O1 71.7(9) . .
O30 U1 O1 72.6(7) . .
O29 U1 O1 146.3(8) 2_556 .
O4 U1 O1 143.1(8) 3_567 .
O2 U1 Tl6B 127.2(9) . .
O18 U1 Tl6B 52.6(9) . .
O3 U1 Tl6B 48.3(8) . .
O30 U1 Tl6B 105.7(7) . .
O29 U1 Tl6B 143.5(7) 2_556 .
O4 U1 Tl6B 107.1(8) 3_567 .
O1 U1 Tl6B 49.1(7) . .
O7 U2 O9 178.6(13) . .
O7 U2 O5 87.2(10) . .
O9 U2 O5 91.5(10) . .
O7 U2 O10 89.3(10) . 3_567
O9 U2 O10 91.9(11) . 3_567
O5 U2 O10 140.5(7) . 3_567
O7 U2 O25 89.5(12) . .
O9 U2 O25 91.4(11) . .
O5 U2 O25 143.9(8) . .
O10 U2 O25 75.3(9) 3_567 .
O7 U2 O33 88.7(10) . .
O9 U2 O33 90.6(10) . .
O5 U2 O33 72.8(8) . .
O10 U2 O33 146.4(9) 3_567 .
O25 U2 O33 71.1(9) . .
O7 U2 O6 90.1(10) . .
O9 U2 O6 89.7(9) . .
O5 U2 O6 70.9(7) . .
O10 U2 O6 69.7(8) 3_567 .
O25 U2 O6 145.1(8) . .
O33 U2 O6 143.7(8) . .
O7 U2 Tl1 45.8(8) . .
O9 U2 Tl1 134.9(8) . .
O5 U2 Tl1 105.1(5) . .
O10 U2 Tl1 49.4(6) 3_567 .
O25 U2 Tl1 98.1(6) . .
O33 U2 Tl1 134.1(6) . .
O6 U2 Tl1 58.6(5) . .
O35 U3 O17 178.1(11) . .
O35 U3 O14 83.8(9) . .
O17 U3 O14 95.9(9) . .
O35 U3 O15 90.1(10) . 2_546
O17 U3 O15 91.4(9) . 2_546
O14 U3 O15 133.9(8) . 2_546
O35 U3 O13 92.9(10) . .
O17 U3 O13 85.3(9) . .
O14 U3 O13 73.3(9) . .
O15 U3 O13 152.7(8) 2_546 .
O35 U3 O16 87.2(10) . 2_546
O17 U3 O16 92.0(9) . 2_546
O14 U3 O16 146.0(8) . 2_546
O15 U3 O16 78.7(8) 2_546 2_546
O13 U3 O16 74.4(8) . 2_546
O35 U3 O19 94.5(11) . .
O17 U3 O19 87.1(10) . .
O14 U3 O19 70.0(9) . .
O15 U3 O19 65.0(9) 2_546 .
O13 U3 O19 141.5(9) . .
O16 U3 O19 143.6(9) 2_546 .
O22 U4 O20 177.8(16) . .
O22 U4 O26 91.8(11) . .
O20 U4 O26 89.3(13) . .
O22 U4 O34 81.5(16) . 1_545
O20 U4 O34 97.1(13) . 1_545
O26 U4 O34 72.7(10) . 1_545
O22 U4 O21 86.2(12) . 3_557
O20 U4 O21 91.9(13) . 3_557
O26 U4 O21 145.7(9) . 3_557
O34 U4 O21 73.1(10) 1_545 3_557
O22 U4 O32 85.5(16) . 3_557
O20 U4 O32 94.7(15) . 3_557
O26 U4 O32 144.1(13) . 3_557
O34 U4 O32 141.5(14) 1_545 3_557
O21 U4 O32 69.9(12) 3_557 3_557
O22 U4 O28 90.2(14) . .
O20 U4 O28 91.9(12) . .
O26 U4 O28 70.7(8) . .
O34 U4 O28 142.1(10) 1_545 .
O21 U4 O28 143.5(8) 3_557 .
O32 U4 O28 73.6(12) 3_557 .
O22 U4 Tl5C 27.7(13) . .
O20 U4 Tl5C 151.9(11) . .
O26 U4 Tl5C 70.3(7) . .
O34 U4 Tl5C 59.2(9) 1_545 .
O21 U4 Tl5C 94.6(8) 3_557 .
O32 U4 Tl5C 113.2(11) 3_557 .
O28 U4 Tl5C 98.9(7) . .
O8 U5 O12 175.7(12) . .
O8 U5 O11 88.3(9) . .
O12 U5 O11 91.9(8) . .
O8 U5 O31 91.5(11) . .
O12 U5 O31 84.5(10) . .
O11 U5 O31 71.1(8) . .
O8 U5 O24 94.1(12) . 1_545
O12 U5 O24 90.0(12) . 1_545
O11 U5 O24 74.6(9) . 1_545
O31 U5 O24 145.0(8) . 1_545
O8 U5 O27 89.7(9) . .
O12 U5 O27 87.6(8) . .
O11 U5 O27 142.9(8) . .
O31 U5 O27 72.0(8) . .
O24 U5 O27 142.4(8) 1_545 .
O8 U5 O23 89.8(10) . 2_546
O12 U5 O23 92.4(10) . 2_546
O11 U5 O23 145.9(8) . 2_546
O31 U5 O23 143.0(8) . 2_546
O24 U5 O23 71.6(8) 1_545 2_546
O27 U5 O23 71.1(8) . 2_546
O8 U5 Tl5B 133.4(9) . .
O12 U5 Tl5B 45.4(7) . .
O11 U5 Tl5B 48.8(6) . .
O31 U5 Tl5B 61.2(6) . .
O24 U5 Tl5B 90.9(8) 1_545 .
O27 U5 Tl5B 113.0(6) . .
O23 U5 Tl5B 135.1(6) 2_546 .
O8 U5 Tl5C 128.2(9) . .
O12 U5 Tl5C 52.5(7) . .
O11 U5 Tl5C 40.1(7) . .
O31 U5 Tl5C 78.2(7) . .
O24 U5 Tl5C 71.3(8) 1_545 .
O27 U5 Tl5C 132.1(6) . .
O23 U5 Tl5C 127.7(7) 2_546 .
Tl5B U5 Tl5C 20.2(4) . .
O16 Tl4A O23 90.7(7) 2_546 .
Tl5C Tl5A Tl5B 139(3) . .
Tl5C Tl5A O11 71(2) . .
Tl5B Tl5A O11 87.9(14) . .
Tl5C Tl5A O21 122(2) . .
Tl5B Tl5A O21 76.8(14) . .
O11 Tl5A O21 164.5(7) . .
Tl5C Tl5A Tl6B 152(2) . .
Tl5B Tl5A Tl6B 19.4(15) . .
O11 Tl5A Tl6B 85.7(6) . .
O21 Tl5A Tl6B 79.0(7) . .
Tl5A Tl5B Tl5C 18.6(14) . .
Tl5A Tl5B Tl6B 154.8(19) . .
Tl5C Tl5B Tl6B 164.4(18) . .
Tl5A Tl5B O21 86.7(14) . .
Tl5C Tl5B O21 97.3(16) . .
Tl6B Tl5B O21 94.8(10) . .
Tl5A Tl5B U5 102.3(15) . .
Tl5C Tl5B U5 86.3(14) . .
Tl6B Tl5B U5 87.0(8) . .
O21 Tl5B U5 154.3(9) . .
Tl5A Tl5C Tl5B 22.7(17) . .
Tl5A Tl5C O22 130(3) . .
Tl5B Tl5C O22 151(2) . .
Tl5A Tl5C O11 95(3) . .
Tl5B Tl5C O11 84.9(15) . .
O22 Tl5C O11 94.3(12) . .
Tl5A Tl5C U4 137(3) . .
Tl5B Tl5C U4 151.1(18) . .
O22 Tl5C U4 19.0(8) . .
O11 Tl5C U4 76.4(8) . .
Tl5A Tl5C U5 93(2) . .
Tl5B Tl5C U5 73.5(13) . .
O22 Tl5C U5 119.9(12) . .
O11 Tl5C U5 34.4(6) . .
U4 Tl5C U5 100.9(6) . .
Tl6A Tl6B Tl6C 8.0(5) . .
Tl6A Tl6B Tl5B 143.3(14) . .
Tl6C Tl6B Tl5B 146.3(14) . .
Tl6A Tl6B O31 114.1(12) . .
Tl6C Tl6B O31 106.4(12) . .
Tl5B Tl6B O31 78.1(10) . .
Tl6A Tl6B Tl5A 137.8(12) . .
Tl6C Tl6B Tl5A 140.5(12) . .
Tl5B Tl6B Tl5A 5.8(4) . .
O31 Tl6B Tl5A 78.9(9) . .
Tl6A Tl6B U1 84.7(9) . .
Tl6C Tl6B U1 90.4(9) . .
Tl5B Tl6B U1 104.2(8) . .
O31 Tl6B U1 145.9(11) . .
Tl5A Tl6B U1 106.8(7) . .
Tl6B Tl6C O25 103.3(11) . .
O29 P1 O27 111.9(13) . .
O29 P1 O15 112.1(13) . .
O27 P1 O15 110.5(12) . .
O10 P2 O21 111.2(14) . .
O10 P2 O3 112.7(15) . .
O21 P2 O3 113.6(15) . .
O23 P3 O13 110.0(15) . .
O23 P3 O30 112.3(14) . .
O13 P3 O30 114.8(13) . .
O26 P4 O5 108.9(13) . .
O26 P4 O11 115.5(13) . .
O5 P4 O11 111.2(13) . .
O33 P5 O16 105.4(15) . .
O33 P5 O31 114.2(14) . .
O16 P5 O31 113.7(14) . .
O4 P6 O28 108.3(15) . .
O4 P6 O6 113.8(14) . .
O28 P6 O6 111.4(13) . .
O32 P7 O1 125(2) . .
O32 P7 O14 111(2) . .
O1 P7 O14 111.1(13) . .
P8B P8A O34 85(3) . .
P8B P8A O24 77(3) . .
O34 P8A O24 117(2) . .
P8B P8A O25 83(3) . .
O34 P8A O25 129(2) . .
O24 P8A O25 107.7(17) . .
P8A P8B O34 66(3) . .
P8A P8B O24 76(3) . .
O34 P8B O24 110(3) . .
P8A P8B O25 72(3) . .
O34 P8B O25 116(2) . .
O24 P8B O25 104(2) . .
P7 O1 U1 130.2(14) . .
P2 O3 U1 138.3(16) . .
P6 O4 U1 146.8(18) . 3_567
P4 O5 U2 134.8(11) . .
P6 O6 U2 135.6(14) . .
P6 O6 Tl2 103.1(11) . .
U2 O6 Tl2 116.8(7) . .
P2 O10 U2 140.0(14) . 3_567
P4 O11 U5 131.9(12) . .
P4 O11 Tl5C 120.4(12) . .
U5 O11 Tl5C 105.5(10) . .
P4 O11 Tl5A 123.4(11) . .
U5 O11 Tl5A 104.7(8) . .
Tl5C O11 Tl5A 13.7(6) . .
P3 O13 U3 139.6(14) . .
P7 O14 U3 133.7(12) . .
P1 O15 U3 140.8(13) . 2_556
P5 O16 U3 133.4(14) . 2_556
P5 O16 Tl4A 102.4(11) . 2_556
U3 O16 Tl4A 117.9(9) 2_556 2_556
P2 O21 U4 140.7(15) . 3_557
P2 O21 Tl5B 107.1(13) . .
U4 O21 Tl5B 111.8(10) 3_557 .
P2 O21 Tl5A 114.8(13) . .
U4 O21 Tl5A 104.1(9) 3_557 .
Tl5B O21 Tl5A 16.5(4) . .
U4 O22 Tl5C 133(2) . .
P3 O23 U5 132.2(15) . 2_556
P3 O23 Tl4A 122.9(13) . .
U5 O23 Tl4A 103.5(8) 2_556 .
P8A O24 P8B 26.5(10) . .
P8A O24 U5 148.2(18) . 1_565
P8B O24 U5 148(2) . 1_565
P8A O25 P8B 25.7(10) . .
P8A O25 U2 145.6(15) . .
P8B O25 U2 129.8(17) . .
P8A O25 Tl6C 97.4(16) . .
P8B O25 Tl6C 114.0(17) . .
U2 O25 Tl6C 115.3(11) . .
P4 O26 U4 145.7(15) . .
P1 O27 U5 131.9(12) . .
P6 O28 U4 133.9(14) . .
P1 O29 U1 144.6(13) . 2_546
P3 O30 U1 148.7(13) . .
P5 O31 U5 135.4(14) . .
P5 O31 Tl6B 98.7(14) . .
U5 O31 Tl6B 124.8(11) . .
P7 O32 U4 132(3) . 3_557
P5 O33 U2 151.4(16) . .
P8A O34 P8B 28.6(13) . .
P8A O34 U4 170(2) . 1_565
P8B O34 U4 153(2) . 1_565

loop_
_geom_bond_atom_site_label_1
_geom_bond_atom_site_label_2
_geom_bond_distance
_geom_bond_site_symmetry_2
U1 O2 1.78(2) .
U1 O18 1.78(2) .
U1 O3 2.27(3) .
U1 O30 2.35(2) .
U1 O29 2.36(2) 2_556
U1 O4 2.39(2) 3_567
U1 O1 2.40(2) .
U1 Tl6B 3.91(3) .
U2 O7 1.76(3) .
U2 O9 1.79(2) .
U2 O5 2.31(2) .
U2 O10 2.32(2) 3_567
U2 O25 2.35(3) .
U2 O33 2.37(3) .
U2 O6 2.43(2) .
U2 Tl1 3.859(2) .
U3 O35 1.77(2) .
U3 O17 1.78(2) .
U3 O14 2.27(2) .
U3 O15 2.28(2) 2_546
U3 O13 2.35(2) .
U3 O16 2.356(19) 2_546
U3 O19 2.55(2) .
U4 O22 1.70(3) .
U4 O20 1.71(3) .
U4 O26 2.31(2) .
U4 O34 2.33(3) 1_545
U4 O21 2.35(2) 3_557
U4 O32 2.41(4) 3_557
U4 O28 2.44(3) .
U4 Tl5C 3.79(3) .
U5 O8 1.66(3) .
U5 O12 1.78(2) .
U5 O11 2.30(2) .
U5 O31 2.36(3) .
U5 O24 2.36(3) 1_545
U5 O27 2.38(2) .
U5 O23 2.42(2) 2_546
U5 Tl5B 3.775(18) .
U5 Tl5C 3.93(3) .
Tl2 O6 2.76(2) .
Tl4A O16 2.75(2) 2_546
Tl4A O23 2.76(2) .
Tl5A Tl5C 0.66(3) .
Tl5A Tl5B 0.79(2) .
Tl5A O11 2.76(2) .
Tl5A O21 2.79(3) .
Tl5A Tl6B 3.35(3) .
Tl5B Tl5C 1.36(3) .
Tl5B Tl6B 2.62(4) .
Tl5B O21 2.72(3) .
Tl5C O22 2.42(4) .
Tl5C O11 2.63(3) .
Tl6A Tl6B 2.01(3) .
Tl6B Tl6C 2.32(3) .
Tl6B O31 2.70(4) .
Tl6C O25 2.75(3) .
P1 O29 1.48(2) .
P1 O27 1.51(2) .
P1 O15 1.53(2) .
P2 O10 1.50(2) .
P2 O21 1.52(3) .
P2 O3 1.58(3) .
P3 O23 1.49(2) .
P3 O13 1.49(2) .
P3 O30 1.54(2) .
P4 O26 1.50(2) .
P4 O5 1.52(2) .
P4 O11 1.53(2) .
P5 O33 1.51(3) .
P5 O16 1.52(2) .
P5 O31 1.55(3) .
P6 O4 1.53(2) .
P6 O28 1.53(3) .
P6 O6 1.54(2) .
P7 O32 1.38(5) .
P7 O1 1.47(2) .
P7 O14 1.56(2) .
P8A P8B 0.70(2) .
P8A O34 1.33(4) .
P8A O24 1.51(3) .
P8A O25 1.52(3) .
P8B O34 1.45(4) .
P8B O24 1.52(4) .
P8B O25 1.59(4) .
O4 U1 2.39(2) 3_567
O10 U2 2.32(2) 3_567
O15 U3 2.28(2) 2_556
O16 U3 2.356(19) 2_556
O16 Tl4A 2.75(2) 2_556
O21 U4 2.35(2) 3_557
O23 U5 2.42(2) 2_556
O24 U5 2.36(3) 1_565
O29 U1 2.36(2) 2_546
O32 U4 2.41(4) 3_557
O34 U4 2.33(3) 1_565
